data_4074387
loop_
_publ_author_name
'Izod, Keith'
'Wills, Corinne'
'Clegg, William'
'Harrington, Ross W.'

_publ_section_title
;
 Heavier Alkali Metal Complexes of a Silicon- and
 Phosphine-Borane-Stabilized Carbanion
;
_journal_issue 22
_journal_name_full Organometallics
_journal_page_first 5326
_journal_paper_doi 10.1021/om0606082
_journal_volume 25
_journal_year 2006
_chemical_formula_moiety 'C9 H27 B P Rb Si2'
_chemical_formula_sum 'C9 H27 B P Rb Si2'
_chemical_formula_weight 318.74
_chemical_name_systematic
;
 ?
;
_space_group_IT_number 14
_symmetry_cell_setting monoclinic
_symmetry_space_group_name_Hall '-P 2yn'
_symmetry_space_group_name_H-M 'P 1 21/n 1'
_atom_sites_solution_hydrogens geom
_atom_sites_solution_primary direct
_atom_sites_solution_secondary difmap
_audit_creation_method SHELXL-97
_cell_angle_alpha 90.00
_cell_angle_beta 113.387(12)
_cell_angle_gamma 90.00
_cell_formula_units_Z 8
_cell_length_a 16.216(2)
_cell_length_b 13.691(3)
_cell_length_c 16.924(3)
_cell_measurement_reflns_used 365
_cell_measurement_temperature 150(2)
_cell_measurement_theta_max 27.50
_cell_measurement_theta_min 2.50
_cell_volume 3448.7(11)
_computing_cell_refinement EvalCCD
_computing_data_collection 'Nonius COLLECT'
_computing_data_reduction EvalCCD
_computing_molecular_graphics 'Bruker SHELXTL'
_computing_publication_material 'Bruker SHELXTL and local programs'
_computing_structure_refinement 'Bruker SHELXTL'
_computing_structure_solution 'Bruker SHELXTL'
_diffrn_ambient_temperature 150(2)
_diffrn_measured_fraction_theta_full 0.993
_diffrn_measured_fraction_theta_max 0.991
_diffrn_measurement_device_type 'Nonius KappaCCD diffractometer'
_diffrn_measurement_method '\f and \w scans'
_diffrn_radiation_monochromator graphite
_diffrn_radiation_source 'sealed tube'
_diffrn_radiation_type MoK\a
_diffrn_radiation_wavelength 0.71073
_diffrn_reflns_av_R_equivalents 0.0653
_diffrn_reflns_av_sigmaI/netI 0.0693
_diffrn_reflns_limit_h_max 20
_diffrn_reflns_limit_h_min -21
_diffrn_reflns_limit_k_max 17
_diffrn_reflns_limit_k_min -17
_diffrn_reflns_limit_l_max 21
_diffrn_reflns_limit_l_min -21
_diffrn_reflns_number 39649
_diffrn_reflns_theta_full 26.00
_diffrn_reflns_theta_max 27.51
_diffrn_reflns_theta_min 3.91
_diffrn_standards_number 0
_exptl_absorpt_coefficient_mu 3.075
_exptl_absorpt_correction_T_max 0.913
_exptl_absorpt_correction_T_min 0.608
_exptl_absorpt_correction_type multi-scan
_exptl_absorpt_process_details SADABS
_exptl_crystal_colour colourless
_exptl_crystal_density_diffrn 1.228
_exptl_crystal_density_method 'not measured'
_exptl_crystal_description lath
_exptl_crystal_F_000 1328
_exptl_crystal_size_max 0.18
_exptl_crystal_size_mid 0.10
_exptl_crystal_size_min 0.03
_refine_diff_density_max 0.485
_refine_diff_density_min -0.467
_refine_diff_density_rms 0.101
_refine_ls_extinction_method none
_refine_ls_goodness_of_fit_ref 1.046
_refine_ls_hydrogen_treatment mixed
_refine_ls_matrix_type full
_refine_ls_number_parameters 293
_refine_ls_number_reflns 7861
_refine_ls_number_restraints 0
_refine_ls_restrained_S_all 1.046
_refine_ls_R_factor_all 0.0949
_refine_ls_R_factor_gt 0.0419
_refine_ls_shift/su_max 0.000
_refine_ls_shift/su_mean 0.000
_refine_ls_structure_factor_coef Fsqd
_refine_ls_weighting_details 'calc w=1/[\s^2^(Fo^2^)+(0.0171P)^2^+4.4532P] where P=(Fo^2^+2Fc^2^)/3'
_refine_ls_weighting_scheme calc
_refine_ls_wR_factor_gt 0.0642
_refine_ls_wR_factor_ref 0.0771
_reflns_number_gt 5130
_reflns_number_total 7861
_reflns_threshold_expression I>2\s(I)
_cod_data_source_file om0606082si20060705_103118.cif
_cod_data_source_block 10
_cod_original_cell_volume 3448.9(11)
_cod_original_sg_symbol_H-M 'P 21/n'
_cod_database_code 4074387

loop_
_symmetry_equiv_pos_as_xyz
'x, y, z'
'-x+1/2, y+1/2, -z+1/2'
'-x, -y, -z'
'x-1/2, -y-1/2, z-1/2'

loop_
_atom_site_label
_atom_site_type_symbol
_atom_site_fract_x
_atom_site_fract_y
_atom_site_fract_z
_atom_site_U_iso_or_equiv
_atom_site_adp_type
_atom_site_occupancy
_atom_site_symmetry_multiplicity
_atom_site_calc_flag
_atom_site_refinement_flags
Rb1 Rb 0.43100(2) 0.55665(2) 0.59393(2) 0.02824(9) Uani 1 1 d .
Rb2 Rb 0.25655(2) 0.66825(3) 0.30651(2) 0.03080(9) Uani 1 1 d .
C1 C 0.3490(2) 0.6987(2) 0.69042(19) 0.0229(7) Uani 1 1 d .
C2 C 0.2147(3) 0.8500(3) 0.5931(2) 0.0464(10) Uani 1 1 d .
H2A H 0.1640 0.8044 0.5747 0.070 Uiso 1 1 calc R
H2B H 0.2035 0.9008 0.5492 0.070 Uiso 1 1 calc R
H2C H 0.2215 0.8803 0.6478 0.070 Uiso 1 1 calc R
C3 C 0.3958(3) 0.8863(3) 0.6286(3) 0.0496(11) Uani 1 1 d .
H3A H 0.4020 0.9180 0.6826 0.074 Uiso 1 1 calc R
H3B H 0.3728 0.9336 0.5814 0.074 Uiso 1 1 calc R
H3C H 0.4545 0.8621 0.6335 0.074 Uiso 1 1 calc R
C4 C 0.5533(2) 0.7448(3) 0.7892(2) 0.0374(9) Uani 1 1 d .
H4A H 0.5694 0.6864 0.7649 0.056 Uiso 1 1 calc R
H4B H 0.5992 0.7568 0.8470 0.056 Uiso 1 1 calc R
H4C H 0.5499 0.8011 0.7523 0.056 Uiso 1 1 calc R
C5 C 0.4230(2) 0.8346(3) 0.8557(2) 0.0377(9) Uani 1 1 d .
H5A H 0.4159 0.8936 0.8208 0.057 Uiso 1 1 calc R
H5B H 0.4752 0.8420 0.9103 0.057 Uiso 1 1 calc R
H5C H 0.3689 0.8248 0.8672 0.057 Uiso 1 1 calc R
C6 C 0.4641(2) 0.6216(3) 0.8751(2) 0.0365(9) Uani 1 1 d .
H6A H 0.4096 0.6059 0.8842 0.055 Uiso 1 1 calc R
H6B H 0.5118 0.6410 0.9300 0.055 Uiso 1 1 calc R
H6C H 0.4834 0.5641 0.8525 0.055 Uiso 1 1 calc R
C7 C 0.2118(3) 0.6410(3) 0.7699(3) 0.0470(11) Uani 1 1 d .
H7A H 0.2587 0.6389 0.8283 0.070 Uiso 1 1 calc R
H7B H 0.1650 0.5932 0.7647 0.070 Uiso 1 1 calc R
H7C H 0.1854 0.7066 0.7582 0.070 Uiso 1 1 calc R
C8 C 0.1630(3) 0.5970(3) 0.5828(2) 0.0505(11) Uani 1 1 d .
H8A H 0.1302 0.6589 0.5673 0.076 Uiso 1 1 calc R
H8B H 0.1230 0.5458 0.5877 0.076 Uiso 1 1 calc R
H8C H 0.1845 0.5789 0.5383 0.076 Uiso 1 1 calc R
C9 C 0.3068(2) 0.4815(3) 0.7152(2) 0.0386(9) Uani 1 1 d .
H9A H 0.3250 0.4581 0.6697 0.058 Uiso 1 1 calc R
H9B H 0.2596 0.4389 0.7183 0.058 Uiso 1 1 calc R
H9C H 0.3587 0.4805 0.7705 0.058 Uiso 1 1 calc R
P1 P 0.31740(6) 0.78400(6) 0.60688(5) 0.02372(19) Uani 1 1 d .
B1 B 0.3060(3) 0.7387(3) 0.4943(3) 0.0290(9) Uani 1 1 d .
H1A H 0.273(2) 0.796(3) 0.448(2) 0.051(11) Uiso 1 1 d .
H1B H 0.269(2) 0.663(2) 0.477(2) 0.032(9) Uiso 1 1 d .
H1C H 0.378(2) 0.724(2) 0.496(2) 0.032(9) Uiso 1 1 d .
Si1 Si 0.44008(6) 0.72540(7) 0.79549(6) 0.0241(2) Uani 1 1 d .
Si2 Si 0.26242(6) 0.61108(7) 0.68977(6) 0.0266(2) Uani 1 1 d .
C10 C 0.19356(19) 0.2681(2) 0.33804(18) 0.0185(7) Uani 1 1 d .
C11 C 0.2912(2) 0.3055(3) 0.5263(2) 0.0334(9) Uani 1 1 d .
H11A H 0.2538 0.3618 0.5262 0.050 Uiso 1 1 calc R
H11B H 0.3518 0.3145 0.5708 0.050 Uiso 1 1 calc R
H11C H 0.2647 0.2459 0.5382 0.050 Uiso 1 1 calc R
C12 C 0.3772(2) 0.1950(3) 0.4375(2) 0.0337(9) Uani 1 1 d .
H12A H 0.3519 0.1348 0.4499 0.051 Uiso 1 1 calc R
H12B H 0.4334 0.2107 0.4861 0.051 Uiso 1 1 calc R
H12C H 0.3890 0.1859 0.3855 0.051 Uiso 1 1 calc R
C13 C 0.1061(3) 0.4705(3) 0.3421(2) 0.0421(10) Uani 1 1 d .
H13A H 0.0707 0.4422 0.3718 0.063 Uiso 1 1 calc R
H13B H 0.0722 0.5238 0.3047 0.063 Uiso 1 1 calc R
H13C H 0.1629 0.4959 0.3847 0.063 Uiso 1 1 calc R
C14 C 0.0178(2) 0.3372(3) 0.1894(2) 0.0396(9) Uani 1 1 d .
H14A H 0.0271 0.2911 0.1494 0.059 Uiso 1 1 calc R
H14B H -0.0131 0.3954 0.1578 0.059 Uiso 1 1 calc R
H14C H -0.0188 0.3063 0.2166 0.059 Uiso 1 1 calc R
C15 C 0.1855(3) 0.4372(3) 0.2093(2) 0.0371(9) Uani 1 1 d .
H15A H 0.2472 0.4553 0.2469 0.056 Uiso 1 1 calc R
H15B H 0.1514 0.4962 0.1830 0.056 Uiso 1 1 calc R
H15C H 0.1865 0.3931 0.1641 0.056 Uiso 1 1 calc R
C16 C 0.0387(3) 0.2111(3) 0.3952(2) 0.0426(10) Uani 1 1 d .
H16A H 0.0686 0.2424 0.4515 0.064 Uiso 1 1 calc R
H16B H 0.0039 0.1549 0.4005 0.064 Uiso 1 1 calc R
H16C H -0.0016 0.2581 0.3543 0.064 Uiso 1 1 calc R
C17 C 0.0623(2) 0.0970(3) 0.2521(2) 0.0313(8) Uani 1 1 d .
H17A H 0.0311 0.1426 0.2050 0.047 Uiso 1 1 calc R
H17B H 0.0183 0.0540 0.2608 0.047 Uiso 1 1 calc R
H17C H 0.1049 0.0577 0.2376 0.047 Uiso 1 1 calc R
C18 C 0.1898(3) 0.0689(3) 0.4318(2) 0.0415(10) Uani 1 1 d .
H18A H 0.2297 0.0360 0.4093 0.062 Uiso 1 1 calc R
H18B H 0.1474 0.0215 0.4378 0.062 Uiso 1 1 calc R
H18C H 0.2257 0.0974 0.4881 0.062 Uiso 1 1 calc R
P2 P 0.29732(5) 0.29499(6) 0.42048(5) 0.02079(18) Uani 1 1 d .
B2 B 0.3647(3) 0.4090(3) 0.4121(3) 0.0294(9) Uani 1 1 d .
H2D H 0.379(2) 0.402(3) 0.353(2) 0.042(10) Uiso 1 1 d .
H2E H 0.329(2) 0.478(2) 0.4141(19) 0.029(9) Uiso 1 1 d .
H2F H 0.4322(19) 0.403(2) 0.4725(18) 0.020(8) Uiso 1 1 d .
Si3 Si 0.13030(6) 0.37346(7) 0.27512(6) 0.0250(2) Uani 1 1 d .
Si4 Si 0.12578(6) 0.16871(7) 0.35503(6) 0.0239(2) Uani 1 1 d .

loop_
_atom_site_aniso_label
_atom_site_aniso_U_11
_atom_site_aniso_U_22
_atom_site_aniso_U_33
_atom_site_aniso_U_23
_atom_site_aniso_U_13
_atom_site_aniso_U_12
Rb1 0.02636(17) 0.03065(19) 0.02734(17) 0.00017(15) 0.01026(13) 0.00537(15)
Rb2 0.03631(19) 0.0369(2) 0.02243(16) 0.00062(16) 0.01513(14) -0.00063(17)
C1 0.0224(16) 0.0261(18) 0.0193(16) -0.0012(14) 0.0072(13) -0.0012(14)
C2 0.054(2) 0.052(3) 0.037(2) 0.010(2) 0.0216(19) 0.022(2)
C3 0.063(3) 0.037(2) 0.037(2) 0.0049(19) 0.008(2) -0.016(2)
C4 0.0250(18) 0.048(2) 0.034(2) -0.0060(18) 0.0066(16) 0.0000(18)
C5 0.036(2) 0.042(2) 0.0296(19) -0.0079(18) 0.0079(16) 0.0024(18)
C6 0.032(2) 0.041(2) 0.0271(19) 0.0006(17) 0.0017(16) 0.0066(17)
C7 0.037(2) 0.066(3) 0.045(2) 0.002(2) 0.0241(19) 0.006(2)
C8 0.040(2) 0.060(3) 0.037(2) 0.005(2) 0.0007(18) -0.022(2)
C9 0.041(2) 0.036(2) 0.045(2) -0.0007(18) 0.0229(18) -0.0099(18)
P1 0.0260(4) 0.0235(5) 0.0198(4) -0.0007(4) 0.0072(3) 0.0003(4)
B1 0.035(2) 0.030(2) 0.024(2) 0.0044(18) 0.0139(18) 0.0056(19)
Si1 0.0200(4) 0.0296(5) 0.0191(4) -0.0049(4) 0.0040(4) 0.0030(4)
Si2 0.0233(5) 0.0343(6) 0.0220(5) -0.0002(4) 0.0089(4) -0.0038(4)
C10 0.0171(15) 0.0185(17) 0.0191(16) -0.0025(13) 0.0064(12) -0.0003(13)
C11 0.038(2) 0.038(2) 0.0216(17) -0.0059(16) 0.0088(15) -0.0040(17)
C12 0.0230(17) 0.036(2) 0.035(2) -0.0027(17) 0.0032(15) 0.0050(16)
C13 0.045(2) 0.035(2) 0.044(2) -0.0026(18) 0.0159(19) 0.0115(18)
C14 0.034(2) 0.039(2) 0.0308(19) 0.0027(18) -0.0030(16) 0.0065(18)
C15 0.053(2) 0.027(2) 0.0294(19) 0.0046(17) 0.0146(17) -0.0011(18)
C16 0.044(2) 0.054(3) 0.042(2) -0.007(2) 0.0303(19) -0.009(2)
C17 0.0315(19) 0.030(2) 0.036(2) -0.0050(16) 0.0171(16) -0.0123(16)
C18 0.046(2) 0.031(2) 0.043(2) 0.0080(18) 0.0135(19) -0.0122(18)
P2 0.0213(4) 0.0213(4) 0.0174(4) -0.0026(3) 0.0052(3) -0.0005(4)
B2 0.026(2) 0.029(2) 0.033(2) -0.0062(19) 0.0103(18) -0.0063(18)
Si3 0.0272(5) 0.0222(5) 0.0223(5) -0.0004(4) 0.0062(4) 0.0033(4)
Si4 0.0252(5) 0.0251(5) 0.0230(5) -0.0018(4) 0.0112(4) -0.0047(4)

loop_
_atom_type_symbol
_atom_type_description
_atom_type_scat_dispersion_real
_atom_type_scat_dispersion_imag
_atom_type_scat_source
C C 0.0033 0.0016 'International Tables Vol C Tables 4.2.6.8 and 6.1.1.4'
H H 0.0000 0.0000 'International Tables Vol C Tables 4.2.6.8 and 6.1.1.4'
B B 0.0013 0.0007 'International Tables Vol C Tables 4.2.6.8 and 6.1.1.4'
Si Si 0.0817 0.0704 'International Tables Vol C Tables 4.2.6.8 and 6.1.1.4'
P P 0.1023 0.0942 'International Tables Vol C Tables 4.2.6.8 and 6.1.1.4'
Rb Rb -0.9393 2.9676 'International Tables Vol C Tables 4.2.6.8 and 6.1.1.4'

loop_
_geom_angle_atom_site_label_1
_geom_angle_atom_site_label_2
_geom_angle_atom_site_label_3
_geom_angle
_geom_angle_site_symmetry_1
_geom_angle_site_symmetry_3
C1 Rb1 C9 55.04(8) . .
C1 Rb1 B1 59.24(9) . .
C1 Rb1 H1B 66.3(6) . .
C1 Rb1 H1C 72.7(7) . .
C1 Rb1 Si1 25.72(5) . .
C1 Rb1 C17 103.58(8) . 4_666
C1 Rb1 B2 140.46(9) . .
C1 Rb1 B2 123.26(9) . 3_666
C1 Rb1 H2E 124.5(6) . .
C1 Rb1 H2F 157.3(6) . .
C9 Rb1 B1 98.22(10) . .
C9 Rb1 H1B 88.2(6) . .
C9 Rb1 H1C 118.3(7) . .
C9 Rb1 Si1 61.37(6) . .
C9 Rb1 C17 71.81(8) . 4_666
C9 Rb1 B2 107.21(9) . .
C9 Rb1 B2 147.50(10) . 3_666
C9 Rb1 H2E 105.6(6) . .
C9 Rb1 H2F 111.0(6) . .
B1 Rb1 H1B 21.5(6) . .
B1 Rb1 H1C 20.7(7) . .
B1 Rb1 Si1 78.83(7) . .
B1 Rb1 C17 162.40(9) . 4_666
B1 Rb1 B2 94.40(10) . .
B1 Rb1 B2 107.19(11) . 3_666
B1 Rb1 H2E 76.8(6) . .
B1 Rb1 H2F 111.3(6) . .
H1B Rb1 H1C 38.0(9) . .
H1B Rb1 Si1 90.4(6) . .
H1B Rb1 C17 159.6(6) . 4_666
H1B Rb1 B2 79.3(6) . .
H1B Rb1 B2 122.2(6) . 3_666
H1B Rb1 H2E 61.3(9) . .
H1B Rb1 H2F 97.8(8) . .
H1C Rb1 Si1 85.9(7) . .
H1C Rb1 C17 159.0(7) . 4_666
H1C Rb1 B2 92.3(7) . .
H1C Rb1 B2 86.7(7) . 3_666
H1C Rb1 H2E 77.2(9) . .
H1C Rb1 H2F 105.2(9) . .
Si1 Rb1 C17 83.62(6) . 4_666
Si1 Rb1 B2 165.15(7) . .
Si1 Rb1 B2 103.63(7) . 3_666
Si1 Rb1 H2E 150.2(6) . .
Si1 Rb1 H2F 168.8(6) . .
C17 Rb1 B2 78.19(9) 4_666 3_666
C17 Rb1 B2 102.34(10) 4_666 .
C17 Rb1 H2E 119.4(6) 4_666 .
C17 Rb1 H2F 86.1(6) 4_666 .
B2 Rb1 B2 90.97(9) . 3_666
B2 Rb1 H2E 18.0(6) . .
B2 Rb1 H2E 99.7(6) 3_666 .
B2 Rb1 H2F 18.7(5) . .
B2 Rb1 H2F 78.5(6) 3_666 .
H2E Rb1 H2F 36.5(8) . .
C4 Rb2 B1 80.07(10) 4_575 .
C4 Rb2 H1A 68.2(7) 4_575 .
C4 Rb2 H1B 76.6(6) 4_575 .
C4 Rb2 H1C 101.4(6) 4_575 .
C4 Rb2 C10 108.47(8) 4_575 2
C4 Rb2 C15 98.46(9) 4_575 .
C4 Rb2 C17 160.32(8) 4_575 2
C4 Rb2 P2 86.00(6) 4_575 2
C4 Rb2 H2E 118.0(6) 4_575 .
B1 Rb2 H1A 20.4(8) . .
B1 Rb2 H1B 22.4(7) . .
B1 Rb2 H1C 21.7(6) . .
B1 Rb2 C10 127.84(10) . 2
B1 Rb2 C15 131.07(10) . .
B1 Rb2 C17 117.38(10) . 2
B1 Rb2 P2 136.06(8) . 2
B1 Rb2 H2E 77.2(6) . .
H1A Rb2 H1B 38.8(10) . .
H1A Rb2 H1C 35.5(9) . .
H1A Rb2 C10 114.2(8) . 2
H1A Rb2 C15 146.2(8) . .
H1A Rb2 C17 125.2(7) . 2
H1A Rb2 P2 116.7(8) . 2
H1A Rb2 H2E 97.6(10) . .
H1B Rb2 H1C 36.3(8) . .
H1B Rb2 C10 150.1(7) . 2
H1B Rb2 C15 109.2(7) . .
H1B Rb2 C17 123.0(6) . 2
H1B Rb2 P2 154.2(7) . 2
H1B Rb2 H2E 61.6(9) . .
H1C Rb2 C10 115.9(6) . 2
H1C Rb2 C15 130.8(6) . .
H1C Rb2 C17 95.7(6) . 2
H1C Rb2 P2 133.8(6) . 2
H1C Rb2 H2E 70.6(8) . .
C10 Rb2 C15 99.33(8) 2 .
C10 Rb2 C17 54.34(7) 2 2
C10 Rb2 P2 25.14(5) 2 2
C10 Rb2 H2E 130.9(6) 2 .
C15 Rb2 C17 77.29(9) . 2
C15 Rb2 P2 91.99(6) . 2
C15 Rb2 H2E 60.2(6) . .
C17 Rb2 P2 75.05(5) 2 2
C17 Rb2 H2E 76.9(6) 2 .
P2 Rb2 H2E 144.2(6) 2 .
Rb1 C1 P1 92.38(12) . .
Rb1 C1 Si1 106.30(13) . .
Rb1 C1 Si2 94.14(12) . .
P1 C1 Si1 120.94(18) . .
P1 C1 Si2 116.91(16) . .
Si1 C1 Si2 116.86(17) . .
H2A C2 H2B 109.5 . .
H2A C2 H2C 109.5 . .
H2A C2 P1 109.5 . .
H2B C2 H2C 109.5 . .
H2B C2 P1 109.5 . .
H2C C2 P1 109.5 . .
H3A C3 H3B 109.5 . .
H3A C3 H3C 109.5 . .
H3A C3 P1 109.5 . .
H3B C3 H3C 109.5 . .
H3B C3 P1 109.5 . .
H3C C3 P1 109.5 . .
H4A C4 H4B 109.5 . .
H4A C4 H4C 109.5 . .
H4A C4 Si1 109.5 . .
H4B C4 H4C 109.5 . .
H4B C4 Si1 109.5 . .
H4C C4 Si1 109.5 . .
H5A C5 H5B 109.5 . .
H5A C5 H5C 109.5 . .
H5A C5 Si1 109.5 . .
H5B C5 H5C 109.5 . .
H5B C5 Si1 109.5 . .
H5C C5 Si1 109.5 . .
H6A C6 H6B 109.5 . .
H6A C6 H6C 109.5 . .
H6A C6 Si1 109.5 . .
H6B C6 H6C 109.5 . .
H6B C6 Si1 109.5 . .
H6C C6 Si1 109.5 . .
H7A C7 H7B 109.5 . .
H7A C7 H7C 109.5 . .
H7A C7 Si2 109.5 . .
H7B C7 H7C 109.5 . .
H7B C7 Si2 109.5 . .
H7C C7 Si2 109.5 . .
H8A C8 H8B 109.5 . .
H8A C8 H8C 109.5 . .
H8A C8 Si2 109.5 . .
H8B C8 H8C 109.5 . .
H8B C8 Si2 109.5 . .
H8C C8 Si2 109.5 . .
H9A C9 H9B 109.5 . .
H9A C9 H9C 109.5 . .
H9A C9 Si2 109.5 . .
H9B C9 H9C 109.5 . .
H9B C9 Si2 109.5 . .
H9C C9 Si2 109.5 . .
C1 P1 C2 113.20(17) . .
C1 P1 C3 113.10(17) . .
C1 P1 B1 117.65(17) . .
C2 P1 C3 99.9(2) . .
C2 P1 B1 107.79(18) . .
C3 P1 B1 103.30(19) . .
Rb1 B1 Rb2 98.51(12) . .
Rb1 B1 P1 86.48(14) . .
Rb1 B1 H1A 163(2) . .
Rb1 B1 H1B 66.6(15) . .
Rb1 B1 H1C 56.2(16) . .
Rb2 B1 P1 171.3(2) . .
Rb2 B1 H1A 68.2(19) . .
Rb2 B1 H1B 65.1(15) . .
Rb2 B1 H1C 80.1(15) . .
P1 B1 H1A 108(2) . .
P1 B1 H1B 111.1(16) . .
P1 B1 H1C 108.6(16) . .
H1A B1 H1B 114(2) . .
H1A B1 H1C 110(3) . .
H1B B1 H1C 106(2) . .
Rb1 Si1 C1 47.98(10) . .
Rb1 Si1 C4 75.31(11) . .
Rb1 Si1 C5 159.28(12) . .
Rb1 Si1 C6 95.70(12) . .
C1 Si1 C4 113.33(15) . .
C1 Si1 C5 116.35(15) . .
C1 Si1 C6 113.51(15) . .
C4 Si1 C5 105.78(17) . .
C4 Si1 C6 102.39(17) . .
C5 Si1 C6 104.08(17) . .
C1 Si2 C7 113.68(17) . .
C1 Si2 C8 115.39(16) . .
C1 Si2 C9 112.80(15) . .
C7 Si2 C8 105.08(19) . .
C7 Si2 C9 105.93(18) . .
C8 Si2 C9 102.89(18) . .
Rb2 C10 P2 104.30(12) 2_545 .
Rb2 C10 Si3 98.36(12) 2_545 .
Rb2 C10 Si4 98.78(12) 2_545 .
P2 C10 Si3 115.80(16) . .
P2 C10 Si4 118.45(17) . .
Si3 C10 Si4 116.00(15) . .
H11A C11 H11B 109.5 . .
H11A C11 H11C 109.5 . .
H11A C11 P2 109.5 . .
H11B C11 H11C 109.5 . .
H11B C11 P2 109.5 . .
H11C C11 P2 109.5 . .
H12A C12 H12B 109.5 . .
H12A C12 H12C 109.5 . .
H12A C12 P2 109.5 . .
H12B C12 H12C 109.5 . .
H12B C12 P2 109.5 . .
H12C C12 P2 109.5 . .
H13A C13 H13B 109.5 . .
H13A C13 H13C 109.5 . .
H13A C13 Si3 109.5 . .
H13B C13 H13C 109.5 . .
H13B C13 Si3 109.5 . .
H13C C13 Si3 109.5 . .
H14A C14 H14B 109.5 . .
H14A C14 H14C 109.5 . .
H14A C14 Si3 109.5 . .
H14B C14 H14C 109.5 . .
H14B C14 Si3 109.5 . .
H14C C14 Si3 109.5 . .
H15A C15 H15B 109.5 . .
H15A C15 H15C 109.5 . .
H15A C15 Si3 109.5 . .
H15B C15 H15C 109.5 . .
H15B C15 Si3 109.5 . .
H15C C15 Si3 109.5 . .
H16A C16 H16B 109.5 . .
H16A C16 H16C 109.5 . .
H16A C16 Si4 109.5 . .
H16B C16 H16C 109.5 . .
H16B C16 Si4 109.5 . .
H16C C16 Si4 109.5 . .
H17A C17 H17B 109.5 . .
H17A C17 H17C 109.5 . .
H17A C17 Si4 109.5 . .
H17B C17 H17C 109.5 . .
H17B C17 Si4 109.5 . .
H17C C17 Si4 109.5 . .
H18A C18 H18B 109.5 . .
H18A C18 H18C 109.5 . .
H18A C18 Si4 109.5 . .
H18B C18 H18C 109.5 . .
H18B C18 Si4 109.5 . .
H18C C18 Si4 109.5 . .
Rb2 P2 C10 50.56(10) 2_545 .
Rb2 P2 C11 153.86(12) 2_545 .
Rb2 P2 C12 72.29(11) 2_545 .
Rb2 P2 B2 101.17(13) 2_545 .
C10 P2 C11 112.78(15) . .
C10 P2 C12 111.44(15) . .
C10 P2 B2 120.14(16) . .
C11 P2 C12 102.38(17) . .
C11 P2 B2 104.95(17) . .
C12 P2 B2 103.29(18) . .
Rb1 B2 Rb1 89.04(9) . 3_666
Rb1 B2 P2 112.81(17) . .
Rb1 B2 P2 134.32(19) 3_666 .
Rb1 B2 H2D 137.7(18) . .
Rb1 B2 H2D 55.1(17) 3_666 .
Rb1 B2 H2E 57.5(15) . .
Rb1 B2 H2E 114.1(16) 3_666 .
Rb1 B2 H2F 54.0(14) . .
Rb1 B2 H2F 56.5(14) 3_666 .
P2 B2 H2D 108.7(18) . .
P2 B2 H2E 111.4(16) . .
P2 B2 H2F 103.7(14) . .
H2D B2 H2E 114(2) . .
H2D B2 H2F 108(2) . .
H2E B2 H2F 110(2) . .
Rb2 Si3 C10 53.72(9) 2_545 .
Rb2 Si3 C13 163.87(12) 2_545 .
Rb2 Si3 C14 89.16(12) 2_545 .
Rb2 Si3 C15 74.05(12) 2_545 .
C10 Si3 C13 113.87(16) . .
C10 Si3 C14 112.56(15) . .
C10 Si3 C15 114.53(15) . .
C13 Si3 C14 106.18(17) . .
C13 Si3 C15 106.73(17) . .
C14 Si3 C15 101.94(17) . .
Rb2 Si4 C10 53.44(9) 2_545 .
Rb2 Si4 C16 153.71(13) 2_545 .
Rb2 Si4 C17 66.16(10) 2_545 .
Rb2 Si4 C18 101.08(13) 2_545 .
C10 Si4 C16 114.04(16) . .
C10 Si4 C17 112.12(14) . .
C10 Si4 C18 116.27(15) . .
C16 Si4 C17 106.15(16) . .
C16 Si4 C18 105.15(18) . .
C17 Si4 C18 101.91(17) . .

loop_
_geom_bond_atom_site_label_1
_geom_bond_atom_site_label_2
_geom_bond_distance
_geom_bond_site_symmetry_2
Rb1 C1 3.154(3) .
Rb1 C9 3.550(4) .
Rb1 B1 3.233(4) .
Rb1 H1B 2.97(3) .
Rb1 H1C 2.76(3) .
Rb1 Si1 4.0741(11) .
Rb1 C17 3.406(3) 4_666
Rb1 B2 3.477(4) .
Rb1 B2 3.388(4) 3_666
Rb1 H2E 3.03(3) .
Rb1 H2F 2.95(3) .
Rb2 C4 3.405(3) 4_575
Rb2 B1 3.106(4) .
Rb2 H1A 2.89(4) .
Rb2 H1B 2.82(3) .
Rb2 H1C 3.13(3) .
Rb2 C10 3.175(3) 2
Rb2 C15 3.540(4) .
Rb2 C17 3.588(3) 2
Rb2 P2 3.9836(11) 2
Rb2 H2E 3.13(3) .
C1 P1 1.746(3) .
C1 Si1 1.842(3) .
C1 Si2 1.843(3) .
C2 H2A 0.9800 .
C2 H2B 0.9800 .
C2 H2C 0.9800 .
C2 P1 1.827(4) .
C3 H3A 0.9800 .
C3 H3B 0.9800 .
C3 H3C 0.9800 .
C3 P1 1.828(4) .
C4 H4A 0.9800 .
C4 H4B 0.9800 .
C4 H4C 0.9800 .
C4 Si1 1.900(3) .
C5 H5A 0.9800 .
C5 H5B 0.9800 .
C5 H5C 0.9800 .
C5 Si1 1.891(4) .
C6 H6A 0.9800 .
C6 H6B 0.9800 .
C6 H6C 0.9800 .
C6 Si1 1.890(4) .
C7 H7A 0.9800 .
C7 H7B 0.9800 .
C7 H7C 0.9800 .
C7 Si2 1.888(4) .
C8 H8A 0.9800 .
C8 H8B 0.9800 .
C8 H8C 0.9800 .
C8 Si2 1.896(4) .
C9 H9A 0.9800 .
C9 H9B 0.9800 .
C9 H9C 0.9800 .
C9 Si2 1.899(4) .
P1 B1 1.942(4) .
B1 H1A 1.08(4) .
B1 H1B 1.18(3) .
B1 H1C 1.17(3) .
C10 Rb2 3.175(3) 2_545
C10 P2 1.746(3) .
C10 Si3 1.844(3) .
C10 Si4 1.842(3) .
C11 H11A 0.9800 .
C11 H11B 0.9800 .
C11 H11C 0.9800 .
C11 P2 1.838(3) .
C12 H12A 0.9800 .
C12 H12B 0.9800 .
C12 H12C 0.9800 .
C12 P2 1.827(3) .
C13 H13A 0.9800 .
C13 H13B 0.9800 .
C13 H13C 0.9800 .
C13 Si3 1.886(4) .
C14 H14A 0.9800 .
C14 H14B 0.9800 .
C14 H14C 0.9800 .
C14 Si3 1.892(3) .
C15 H15A 0.9800 .
C15 H15B 0.9800 .
C15 H15C 0.9800 .
C15 Si3 1.896(4) .
C16 H16A 0.9800 .
C16 H16B 0.9800 .
C16 H16C 0.9800 .
C16 Si4 1.885(4) .
C17 H17A 0.9800 .
C17 H17B 0.9800 .
C17 H17C 0.9800 .
C17 Si4 1.906(3) .
C18 H18A 0.9800 .
C18 H18B 0.9800 .
C18 H18C 0.9800 .
C18 Si4 1.887(4) .
P2 Rb2 3.9835(11) 2_545
P2 B2 1.943(4) .
B2 Rb1 3.388(4) 3_666
B2 H2D 1.12(4) .
B2 H2E 1.11(3) .
B2 H2F 1.17(3) .
Si3 Rb2 3.8963(11) 2_545
Si4 Rb2 3.9062(11) 2_545
